data_1523196
loop_
_publ_author_name
'Aurivillius, B.'

_publ_section_title
;
 X-ray studies of lead oxide fluoride and related compounds
;
_journal_name_full 'Chemica Scripta'
_journal_page_first 156
_journal_page_last 158
_journal_volume 10
_journal_year 1976
_chemical_formula_sum 'F2 O Pb2'
_chemical_name_systematic 'Pb2 F2 O'
_space_group_IT_number 137
_symmetry_space_group_name_Hall '-P 4ac 2a'
_symmetry_space_group_name_H-M 'P 42/n m c :2'
_cell_angle_alpha 90
_cell_angle_beta 90
_cell_angle_gamma 90
_cell_formula_units_Z 4
_cell_length_a 8.1546
_cell_length_b 8.1546
_cell_length_c 5.7218
_cell_volume 380.485
_citation_journal_id_ASTM CSRPB9
_cod_data_source_file Aurivillius_CSRPB9_1976_510.cif
_cod_data_source_block F2O1Pb2
_cod_original_cell_volume 380.4854
_cod_original_formula_sum 'F2 O1 Pb2'
_cod_database_code 1523196

loop_
_symmetry_equiv_pos_as_xyz
x,y,z
-y+1/2,x,z+1/2
-x+1/2,-y+1/2,z
y,-x+1/2,z+1/2
x+1/2,-y,-z
y+1/2,x+1/2,-z+1/2
-x,y+1/2,-z
-y,-x,-z+1/2
-x,-y,-z
y-1/2,-x,-z-1/2
x-1/2,y-1/2,-z
-y,x-1/2,-z-1/2
-x-1/2,y,z
-y-1/2,-x-1/2,z-1/2
x,-y-1/2,z
y,x,z-1/2

loop_
_atom_site_label
_atom_site_type_symbol
_atom_site_fract_x
_atom_site_fract_y
_atom_site_fract_z
_atom_site_occupancy
_atom_site_U_iso_or_equiv
F1 F-1 -0.043 0.043 0.25 1 0.0
O1 O-2 0.25 0.25 0.367 1 0.0
Pb1 Pb+2 0.25 0.0253 0.0602 1 0.0
